data_2206980
loop_
_publ_author_name
'Yang, Xiu-Ying'
'Shang, Yu-Qing'
'Yu, Guan-Ping'
'Zhang, Pu-Yong'
'Li, Wei-Hua'
'Hou, Bao-Rong'

_publ_section_title
5-[(1<i>H</i>-1,2,4-Yriazol-1-yl)methyl]-4-(4-fluorobenzylideneamino)-2<i>H</i>-1,2,4-triazole-3(4<i>H</i>)-thione
_journal_issue 10
_journal_name_full 'Acta Crystallographica Section E'
_journal_page_first o3371
_journal_page_last o3372
_journal_paper_doi 10.1107/S1600536805029715
_journal_volume 61
_journal_year 2005
_chemical_formula_iupac 'C12 H10 F N7 S'
_chemical_formula_moiety 'C12 H10 F N7 S'
_chemical_formula_sum 'C12 H10 F N7 S'
_chemical_formula_weight 303.33
_chemical_name_systematic
;
5-((1H-1,2,4-triazol-1-yl)methyl)-4-(4-fluorobenzylideneamino)-2H-
1,2,4-triazole-3(4H)-thione
;
_space_group_IT_number 61
_symmetry_cell_setting orthorhombic
_symmetry_space_group_name_Hall '-P 2ac 2ab'
_symmetry_space_group_name_H-M 'P b c a'
_atom_sites_solution_hydrogens geom
_atom_sites_solution_primary direct
_atom_sites_solution_secondary difmap
_audit_creation_method SHELXL-97
_cell_angle_alpha 90.00
_cell_angle_beta 90.00
_cell_angle_gamma 90.00
_cell_formula_units_Z 8
_cell_length_a 7.146(4)
_cell_length_b 17.906(9)
_cell_length_c 21.697(11)
_cell_measurement_reflns_used 2822
_cell_measurement_temperature 294(2)
_cell_measurement_theta_max 25.11
_cell_measurement_theta_min 2.27
_cell_volume 2776(3)
_computing_cell_refinement 'SAINT (Bruker, 1999)'
_computing_data_collection 'SMART (Bruker, 1998)'
_computing_data_reduction SAINT
_computing_molecular_graphics 'SHELXTL (Bruker, 1999)'
_computing_publication_material SHELXTL
_computing_structure_refinement 'SHELXL97 (Sheldrick, 1997)'
_computing_structure_solution 'SHELXS97 (Sheldrick, 1997)'
_diffrn_ambient_temperature 294(2)
_diffrn_measured_fraction_theta_full 0.993
_diffrn_measured_fraction_theta_max 0.993
_diffrn_measurement_device_type 'Bruker SMART CCD area detector'
_diffrn_measurement_method '\f and \w scans'
_diffrn_radiation_monochromator graphite
_diffrn_radiation_source 'fine-focus sealed tube'
_diffrn_radiation_type MoK\a
_diffrn_radiation_wavelength 0.71073
_diffrn_reflns_av_R_equivalents 0.0635
_diffrn_reflns_av_sigmaI/netI 0.0508
_diffrn_reflns_limit_h_max 6
_diffrn_reflns_limit_h_min -8
_diffrn_reflns_limit_k_max 22
_diffrn_reflns_limit_k_min -17
_diffrn_reflns_limit_l_max 27
_diffrn_reflns_limit_l_min -27
_diffrn_reflns_number 14610
_diffrn_reflns_theta_full 26.48
_diffrn_reflns_theta_max 26.48
_diffrn_reflns_theta_min 1.88
_diffrn_standards_decay_% 0
_diffrn_standards_interval_count 0
_diffrn_standards_interval_time 0
_diffrn_standards_number 0
_exptl_absorpt_coefficient_mu 0.249
_exptl_absorpt_correction_T_max 0.971
_exptl_absorpt_correction_T_min 0.910
_exptl_absorpt_correction_type multi-scan
_exptl_absorpt_process_details '(SADABS; Sheldrick, 1996)'
_exptl_crystal_colour yellow
_exptl_crystal_density_diffrn 1.452
_exptl_crystal_density_method 'not measured'
_exptl_crystal_description block
_exptl_crystal_F_000 1248
_exptl_crystal_size_max 0.32
_exptl_crystal_size_mid 0.22
_exptl_crystal_size_min 0.10
_refine_diff_density_max 0.183
_refine_diff_density_min -0.245
_refine_ls_extinction_method none
_refine_ls_goodness_of_fit_ref 1.008
_refine_ls_hydrogen_treatment mixed
_refine_ls_matrix_type full
_refine_ls_number_parameters 194
_refine_ls_number_reflns 2855
_refine_ls_number_restraints 0
_refine_ls_restrained_S_all 1.008
_refine_ls_R_factor_all 0.0978
_refine_ls_R_factor_gt 0.0441
_refine_ls_shift/su_max 0.001
_refine_ls_shift/su_mean 0.000
_refine_ls_structure_factor_coef Fsqd
_refine_ls_weighting_details 'calc w=1/[\s^2^(Fo^2^)+(0.0423P)^2^+0.9390P] where P=(Fo^2^+2Fc^2^)/3'
_refine_ls_weighting_scheme calc
_refine_ls_wR_factor_gt 0.0909
_refine_ls_wR_factor_ref 0.1108
_reflns_number_gt 1673
_reflns_number_total 2855
_reflns_threshold_expression I>2\s(I)
_cod_data_source_file hg6247.cif
_cod_data_source_block I
_cod_depositor_comments
;
The following automatic conversions were performed:
'_symmetry_cell_setting' value 'Orthorhombic' changed to 'orthorhombic'
according to '/home/saulius/struct/CIF-dictionaries/cif_core.dic'
dictionary named 'cif_core.dic' version 2.4.1 from 2010-06-29.

Automatic conversion script
Id: cif_fix_enum 1527 2010-12-29 10:47:43Z saulius 

The following automatic conversions were performed:

'_symmetry_cell_setting' value 'Orthorhombic' changed to
'orthorhombic' according to
/home/saulius/struct/CIF-dictionaries/cif_core.dic dictionary named
'cif_core.dic' version 2.4.1 from 2010-06-29.

Automatic conversion script
Id: cif_fix_values 1715 2011-07-08 13:25:40Z adriana 
;
_cod_original_sg_symbol_H-M Pbca
_cod_database_code 2206980
_cod_database_fobs_code 2206980

loop_
_symmetry_equiv_pos_as_xyz
'x, y, z'
'-x+1/2, -y, z+1/2'
'-x, y+1/2, -z+1/2'
'x+1/2, -y+1/2, -z'
'-x, -y, -z'
'x-1/2, y, -z-1/2'
'x, -y-1/2, z-1/2'
'-x-1/2, y-1/2, z'

loop_
_atom_site_label
_atom_site_fract_x
_atom_site_fract_y
_atom_site_fract_z
_atom_site_U_iso_or_equiv
_atom_site_adp_type
_atom_site_calc_flag
_atom_site_refinement_flags
_atom_site_occupancy
_atom_site_type_symbol
S1 0.23628(11) 0.09151(4) 0.48858(3) 0.0593(2) Uani d . 1 S
F1 0.1853(3) 0.47698(12) 0.28040(8) 0.1076(8) Uani d . 1 F
N1 0.3211(4) 0.45649(12) 0.64024(10) 0.0556(6) Uani d . 1 N
N2 0.2937(3) 0.34949(12) 0.69400(10) 0.0535(6) Uani d . 1 N
N3 0.1566(3) 0.35474(11) 0.65073(8) 0.0408(5) Uani d . 1 N
N4 0.0901(3) 0.16373(11) 0.65095(8) 0.0425(5) Uani d . 1 N
N5 0.1469(3) 0.11142(12) 0.60851(9) 0.0434(5) Uani d . 1 N
N6 0.1253(3) 0.21347(10) 0.55896(8) 0.0367(5) Uani d . 1 N
N7 0.1476(3) 0.27395(11) 0.51807(8) 0.0412(5) Uani d . 1 N
C1 0.1769(4) 0.41843(15) 0.61978(11) 0.0513(7) Uani d . 1 C
H1 0.0991 0.4339 0.5879 0.062 Uiso calc R 1 H
C2 0.3876(4) 0.41172(15) 0.68522(13) 0.0574(7) Uani d . 1 C
H2 0.4926 0.4240 0.7084 0.069 Uiso calc R 1 H
C3 0.0112(4) 0.29788(13) 0.64484(11) 0.0430(6) Uani d . 1 C
H3A -0.0865 0.3167 0.6179 0.052 Uiso calc R 1 H
H3B -0.0441 0.2892 0.6850 0.052 Uiso calc R 1 H
C4 0.0808(3) 0.22546(13) 0.61986(10) 0.0359(6) Uani d . 1 C
C5 0.1705(3) 0.13854(13) 0.55131(11) 0.0401(6) Uani d . 1 C
C6 0.1001(3) 0.26136(14) 0.46212(11) 0.0423(6) Uani d . 1 C
H6 0.0508 0.2151 0.4512 0.051 Uiso calc R 1 H
C7 0.1228(3) 0.31919(14) 0.41548(10) 0.0390(6) Uani d . 1 C
C8 0.0703(4) 0.30365(16) 0.35493(11) 0.0515(7) Uani d . 1 C
H8 0.0220 0.2569 0.3453 0.062 Uiso calc R 1 H
C9 0.0889(4) 0.35663(19) 0.30910(12) 0.0630(8) Uani d . 1 C
H9 0.0530 0.3465 0.2688 0.076 Uiso calc R 1 H
C10 0.1620(4) 0.42445(18) 0.32505(12) 0.0623(8) Uani d . 1 C
C11 0.2145(4) 0.44279(16) 0.38383(11) 0.0547(7) Uani d . 1 C
H11 0.2622 0.4899 0.3929 0.066 Uiso calc R 1 H
C12 0.1948(3) 0.38969(14) 0.42907(11) 0.0443(6) Uani d . 1 C
H12 0.2299 0.4009 0.4693 0.053 Uiso calc R 1 H
H5 0.156(4) 0.0618(18) 0.6218(13) 0.081(10) Uiso d . 1 H

loop_
_atom_site_aniso_label
_atom_site_aniso_U_11
_atom_site_aniso_U_22
_atom_site_aniso_U_33
_atom_site_aniso_U_12
_atom_site_aniso_U_13
_atom_site_aniso_U_23
S1 0.0780(5) 0.0430(4) 0.0570(4) 0.0004(4) 0.0135(4) -0.0167(3)
F1 0.170(2) 0.0931(16) 0.0593(10) -0.0086(14) -0.0064(12) 0.0396(11)
N1 0.0808(17) 0.0315(13) 0.0544(13) -0.0061(11) -0.0022(12) -0.0023(11)
N2 0.0733(17) 0.0336(13) 0.0535(13) 0.0017(11) -0.0156(11) -0.0009(11)
N3 0.0594(13) 0.0255(11) 0.0376(10) 0.0034(9) -0.0032(10) -0.0030(9)
N4 0.0587(14) 0.0295(12) 0.0393(11) -0.0026(9) 0.0014(10) 0.0001(10)
N5 0.0585(14) 0.0253(12) 0.0465(13) -0.0007(10) 0.0032(10) 0.0005(10)
N6 0.0500(12) 0.0250(10) 0.0350(10) -0.0007(9) 0.0024(9) 0.0019(9)
N7 0.0551(13) 0.0300(12) 0.0386(11) 0.0008(9) 0.0031(10) 0.0042(9)
C1 0.077(2) 0.0329(15) 0.0441(14) 0.0028(14) -0.0074(14) 0.0035(12)
C2 0.071(2) 0.0352(16) 0.0659(18) 0.0003(14) -0.0135(15) -0.0106(15)
C3 0.0528(15) 0.0333(15) 0.0430(13) 0.0011(11) 0.0018(12) -0.0060(12)
C4 0.0453(14) 0.0277(14) 0.0348(12) -0.0035(10) 0.0016(11) 0.0000(11)
C5 0.0452(15) 0.0278(14) 0.0474(14) -0.0032(11) 0.0002(12) -0.0001(11)
C6 0.0458(16) 0.0389(15) 0.0422(14) -0.0007(12) 0.0000(11) -0.0029(12)
C7 0.0417(14) 0.0409(15) 0.0344(13) 0.0043(11) 0.0014(11) -0.0002(11)
C8 0.0596(17) 0.0527(18) 0.0424(14) -0.0029(14) -0.0034(13) -0.0055(14)
C9 0.080(2) 0.077(2) 0.0320(14) 0.0017(18) -0.0095(13) -0.0004(15)
C10 0.086(2) 0.062(2) 0.0387(15) 0.0091(17) 0.0040(15) 0.0166(15)
C11 0.079(2) 0.0398(16) 0.0456(15) 0.0036(14) 0.0063(14) 0.0034(13)
C12 0.0590(17) 0.0412(16) 0.0328(12) 0.0002(12) 0.0010(11) -0.0019(11)

loop_
_atom_type_symbol
_atom_type_description
_atom_type_scat_dispersion_real
_atom_type_scat_dispersion_imag
_atom_type_scat_source
C C 0.0033 0.0016 'International Tables Vol C Tables 4.2.6.8 and 6.1.1.4'
H H 0.0000 0.0000 'International Tables Vol C Tables 4.2.6.8 and 6.1.1.4'
N N 0.0061 0.0033 'International Tables Vol C Tables 4.2.6.8 and 6.1.1.4'
F F 0.0171 0.0103 'International Tables Vol C Tables 4.2.6.8 and 6.1.1.4'
S S 0.1246 0.1234 'International Tables Vol C Tables 4.2.6.8 and 6.1.1.4'

loop_
_geom_angle_atom_site_label_1
_geom_angle_atom_site_label_2
_geom_angle_atom_site_label_3
_geom_angle
_geom_angle_publ_flag
C1 N1 C2 102.3(2) ?
C2 N2 N3 102.1(2) ?
C1 N3 N2 109.2(2) ?
C1 N3 C3 129.1(2) ?
N2 N3 C3 121.7(2) ?
C4 N4 N5 104.34(19) ?
C5 N5 N4 114.2(2) ?
C5 N5 H5 128.2(18) ?
N4 N5 H5 117.4(18) ?
C4 N6 C5 108.61(18) ?
C4 N6 N7 120.73(18) ?
C5 N6 N7 129.80(18) ?
C6 N7 N6 115.6(2) yes
N1 C1 N3 111.1(2) ?
N1 C1 H1 124.5 ?
N3 C1 H1 124.5 ?
N2 C2 N1 115.4(2) ?
N2 C2 H2 122.3 ?
N1 C2 H2 122.3 ?
N3 C3 C4 113.6(2) yes
N3 C3 H3A 108.8 ?
C4 C3 H3A 108.8 ?
N3 C3 H3B 108.8 ?
C4 C3 H3B 108.8 ?
H3A C3 H3B 107.7 ?
N4 C4 N6 110.8(2) ?
N4 C4 C3 124.7(2) ?
N6 C4 C3 124.2(2) ?
N5 C5 N6 102.07(19) ?
N5 C5 S1 127.36(19) ?
N6 C5 S1 130.57(18) ?
N7 C6 C7 120.3(2) ?
N7 C6 H6 119.9 ?
C7 C6 H6 119.9 ?
C8 C7 C12 118.6(2) ?
C8 C7 C6 118.9(2) ?
C12 C7 C6 122.5(2) ?
C9 C8 C7 121.0(3) ?
C9 C8 H8 119.5 ?
C7 C8 H8 119.5 ?
C10 C9 C8 117.7(2) ?
C10 C9 H9 121.1 ?
C8 C9 H9 121.1 ?
F1 C10 C9 118.7(3) ?
F1 C10 C11 117.6(3) ?
C9 C10 C11 123.6(3) ?
C10 C11 C12 118.1(3) ?
C10 C11 H11 120.9 ?
C12 C11 H11 120.9 ?
C11 C12 C7 120.9(2) ?
C11 C12 H12 119.6 ?
C7 C12 H12 119.6 ?

loop_
_geom_bond_atom_site_label_1
_geom_bond_atom_site_label_2
_geom_bond_distance
_geom_bond_publ_flag
S1 C5 1.668(2) yes
F1 C10 1.361(3) ?
N1 C1 1.313(3) ?
N1 C2 1.350(3) ?
N2 C2 1.315(3) ?
N2 N3 1.360(3) yes
N3 C1 1.331(3) ?
N3 C3 1.460(3) ?
N4 C4 1.297(3) ?
N4 N5 1.375(3) yes
N5 C5 1.343(3) ?
N5 H5 0.94(3) ?
N6 C4 1.376(3) ?
N6 C5 1.390(3) ?
N6 N7 1.409(3) yes
N7 C6 1.280(3) ?
C1 H1 0.9300 ?
C2 H2 0.9300 ?
C3 C4 1.491(3) ?
C3 H3A 0.9700 ?
C3 H3B 0.9700 ?
C6 C7 1.457(3) ?
C6 H6 0.9300 ?
C7 C8 1.394(3) ?
C7 C12 1.395(3) ?
C8 C9 1.381(4) ?
C8 H8 0.9300 ?
C9 C10 1.366(4) ?
C9 H9 0.9300 ?
C10 C11 1.369(4) ?
C11 C12 1.374(3) ?
C11 H11 0.9300 ?
C12 H12 0.9300 ?

loop_
_geom_hbond_atom_site_label_D
_geom_hbond_atom_site_label_H
_geom_hbond_atom_site_label_A
_geom_hbond_site_symmetry_A
_geom_hbond_distance_DH
_geom_hbond_distance_HA
_geom_hbond_distance_DA
_geom_hbond_angle_DHA
N5 H5 N1 8_655 0.94(3) 1.94(3) 2.867(3) 174(3)
C6 H6 S1 . 0.93 2.70 3.244(3) 117.8
C9 H9 N4 7_565 0.93 2.58 3.451(4) 156.8
C11 H11 S1 8_665 0.93 2.76 3.519(3) 139.2

loop_
_geom_torsion_atom_site_label_1
_geom_torsion_atom_site_label_2
_geom_torsion_atom_site_label_3
_geom_torsion_atom_site_label_4
_geom_torsion
C2 N2 N3 C1 -0.2(3)
C2 N2 N3 C3 -177.7(2)
C4 N4 N5 C5 -1.1(3)
C4 N6 N7 C6 -147.8(2)
C5 N6 N7 C6 44.1(3)
C2 N1 C1 N3 0.4(3)
N2 N3 C1 N1 -0.1(3)
C3 N3 C1 N1 177.1(2)
N3 N2 C2 N1 0.4(3)
C1 N1 C2 N2 -0.5(3)
C1 N3 C3 C4 112.5(3)
N2 N3 C3 C4 -70.5(3)
N5 N4 C4 N6 1.5(3)
N5 N4 C4 C3 175.2(2)
C5 N6 C4 N4 -1.5(3)
N7 N6 C4 N4 -171.89(19)
C5 N6 C4 C3 -175.3(2)
N7 N6 C4 C3 14.3(3)
N3 C3 C4 N4 112.2(3)
N3 C3 C4 N6 -74.9(3)
N4 N5 C5 N6 0.2(3)
N4 N5 C5 S1 -179.46(18)
C4 N6 C5 N5 0.8(2)
N7 N6 C5 N5 170.0(2)
C4 N6 C5 S1 -179.6(2)
N7 N6 C5 S1 -10.4(4)
N6 N7 C6 C7 -178.08(19)
N7 C6 C7 C8 179.8(2)
N7 C6 C7 C12 -0.4(4)
C12 C7 C8 C9 0.1(4)
C6 C7 C8 C9 179.9(2)
C7 C8 C9 C10 0.6(4)
C8 C9 C10 F1 178.6(3)
C8 C9 C10 C11 -1.0(5)
F1 C10 C11 C12 -178.8(2)
C9 C10 C11 C12 0.9(5)
C10 C11 C12 C7 -0.2(4)
C8 C7 C12 C11 -0.3(4)
C6 C7 C12 C11 179.9(2)

loop_
_cod_related_entry_id
_cod_related_entry_database
_cod_related_entry_code
1 ChemSpider 21180252
